data_1548374
loop_
_publ_author_name
'Xinchang Wang'
'Yu Wang'
'Huayan Yang'
'Hongxun Fang'
'Ruixue Chen'
'Yibin Sun'
'Nanfeng Zheng'
'Kai Tan'
'Xin Lu'
'Zhongqun Tian'
'Xiaoyu Cao'

_publ_section_title
;
 Assembled molecular face-rotating polyhedra to transfer chirality from
 two to three dimensions
;
_journal_name_full 'Nature Communications'
_journal_page_first 12469
_journal_paper_doi 10.1038/ncomms12469
_journal_volume 7
_journal_year 2016
_chemical_formula_moiety 'C252 H324 N12'
_chemical_formula_sum 'C252 H324 N12'
_chemical_formula_weight 3521.21
_chemical_melting_point ?
_chemical_name_common (CCCA)-3
_space_group_crystal_system trigonal
_space_group_IT_number 146
_space_group_name_Hall 'R 3'
_space_group_name_H-M_alt 'R 3'
_symmetry_space_group_name_Hall 'R 3'
_symmetry_space_group_name_H-M 'R 3 :H'
_atom_sites_solution_hydrogens geom
_atom_sites_solution_primary direct
_atom_sites_solution_secondary difmap
_cell_angle_alpha 90
_cell_angle_beta 90
_cell_angle_gamma 120
_cell_formula_units_Z 3
_cell_length_a 23.2072(6)
_cell_length_b 23.2072(6)
_cell_length_c 52.1786(11)
_cell_measurement_reflns_used 7656
_cell_measurement_temperature 100.15
_cell_measurement_theta_max 63.0010
_cell_measurement_theta_min 4.0200
_cell_volume 24337.1(10)
_computing_cell_refinement
;
CrysAlisPro, Agilent Technologies,
Version 1.171.36.28 (release 01-02-2013 CrysAlis171 .NET)
;
_computing_data_collection
;
CrysAlisPro, Agilent Technologies,
Version 1.171.36.28 (release 01-02-2013 CrysAlis171 .NET)
;
_computing_data_reduction
;
CrysAlisPro, Agilent Technologies,
Version 1.171.36.28 (release 01-02-2013 CrysAlis171 .NET)
;
_computing_molecular_graphics 'Olex2 (Dolomanov et al., 2009)'
_computing_publication_material 'Olex2 (Dolomanov et al., 2009)'
_computing_structure_refinement 'ShelXL (Sheldrick, 2015)'
_computing_structure_solution 'ShelXT (Sheldrick, 2015)'
_diffrn_ambient_temperature 100.15
_diffrn_detector_area_resol_mean 10.3415
_diffrn_measured_fraction_theta_full 0.844
_diffrn_measured_fraction_theta_max 0.995
_diffrn_measurement_device_type 'SuperNova, Dual, Cuat zero, Atlas'
_diffrn_measurement_method '\w scans'
_diffrn_radiation_type CuK\a
_diffrn_radiation_wavelength 1.54184
_diffrn_reflns_av_R_equivalents 0.0344
_diffrn_reflns_av_unetI/netI 0.0300
_diffrn_reflns_Laue_measured_fraction_full 0.844
_diffrn_reflns_Laue_measured_fraction_max 0.995
_diffrn_reflns_limit_h_max 26
_diffrn_reflns_limit_h_min -22
_diffrn_reflns_limit_k_max 19
_diffrn_reflns_limit_k_min -22
_diffrn_reflns_limit_l_max 38
_diffrn_reflns_limit_l_min -60
_diffrn_reflns_number 16439
_diffrn_reflns_point_group_measured_fraction_full 0.501
_diffrn_reflns_point_group_measured_fraction_max 0.590
_diffrn_reflns_theta_full 67.684
_diffrn_reflns_theta_max 61.166
_diffrn_reflns_theta_min 3.809
_diffrn_source 'SuperNova (Cu) X-ray Source'
_exptl_absorpt_coefficient_mu 0.307
_exptl_absorpt_correction_T_max 1.00000
_exptl_absorpt_correction_T_min 0.88191
_exptl_absorpt_correction_type multi-scan
_exptl_absorpt_process_details
;
CrysAlisPro, Agilent Technologies,
Version 1.171.36.28 (release 01-02-2013 CrysAlis171 .NET)
(compiled Feb  1 2013,16:14:44)
;
_exptl_crystal_colour 'clear light colourless'
_exptl_crystal_colour_lustre clear
_exptl_crystal_colour_modifier light
_exptl_crystal_colour_primary colourless
_exptl_crystal_density_diffrn 0.721
_exptl_crystal_density_meas ?
_exptl_crystal_density_method 'Not measured'
_exptl_crystal_description block
_exptl_crystal_F_000 5760
_exptl_crystal_size_max 0.4
_exptl_crystal_size_mid 0.3
_exptl_crystal_size_min 0.25
_exptl_transmission_factor_max 'Not measured'
_exptl_transmission_factor_min 'Not measured'
_refine_diff_density_max 0.204
_refine_diff_density_min -0.179
_refine_diff_density_rms 0.035
_refine_ls_abs_structure_details
;
 Classical Flack method preferred over Parsons because s.u. lower.
;
_refine_ls_abs_structure_Flack -0.7(7)
_refine_ls_extinction_coef .
_refine_ls_extinction_method none
_refine_ls_goodness_of_fit_ref 0.941
_refine_ls_hydrogen_treatment constr
_refine_ls_matrix_type full
_refine_ls_number_parameters 800
_refine_ls_number_reflns 9834
_refine_ls_number_restraints 224
_refine_ls_restrained_S_all 0.951
_refine_ls_R_factor_all 0.0763
_refine_ls_R_factor_gt 0.0646
_refine_ls_shift/su_max 0.000
_refine_ls_shift/su_mean 0.000
_refine_ls_structure_factor_coef Fsqd
_refine_ls_weighting_details
;
 w=1/[\s^2^(Fo^2^)+(0.1379P)^2^]
 where P=(Fo^2^+2Fc^2^)/3
;
_refine_ls_weighting_scheme calc
_refine_ls_wR_factor_gt 0.1752
_refine_ls_wR_factor_ref 0.1855
_reflns_Friedel_coverage 0.186
_reflns_Friedel_fraction_full 0.157
_reflns_Friedel_fraction_max 0.185
_reflns_number_gt 7008
_reflns_number_total 9834
_reflns_threshold_expression 'I > 2\s(I)'
_cod_data_source_file ncomms12469-s6.cif
_cod_data_source_block (CCCA)-3
_cod_depositor_comments
;
The following automatic conversions were performed:

'_chemical_melting_point' value 'Not measured' was changed to '?' -
the value is undefined or not given.

'_exptl_crystal_density_meas' value 'Not measured' was changed to '?'
- the value is perceived as not measured.

Automatic conversion script
Id: cif_fix_values 5376 2017-05-30 11:51:03Z andrius 
;
_cod_original_cell_volume 24337.1(13)
_cod_database_code 1548374
_shelx_space_group_comment
;
The symmetry employed for this shelxl refinement is uniquely defined
by the following loop, which should always be used as a source of
symmetry information in preference to the above space-group names.
They are only intended as comments.
;
_shelx_estimated_absorpt_t_max 0.927
_shelx_estimated_absorpt_t_min 0.887
_olex2_refinement_description
;
1. Fixed Uiso
 At 1.2 times of:
  All C(H) groups, All C(H,H) groups, All C(H,H,H,H) groups
 At 1.5 times of:
  All C(H,H,H) groups
2. Restrained distances
 C4-C022
 1.54 with sigma of 0.02
 C01V-C01E
 1.54 with sigma of 0.02
 C01Y-C01V
 1.54 with sigma of 0.02
 C19-C01Y
 1.54 with sigma of 0.02
 C19-C15
 1.54 with sigma of 0.02
 C9-C7
 1.54 with sigma of 0.02
 C6-C021
 1.54 with sigma of 0.02
 C7-C6
 1.54 with sigma of 0.02
 C27-C0
 1.54 with sigma of 0.02
 C27-C01W
 2.55 with sigma of 0.02
 C12-C01Z
 1.54 with sigma of 0.02
 C0AA-C026
 1.54 with sigma of 0.02
 C27-C0
 1.54 with sigma of 0.02
 C46-C12
 1.54 with sigma of 0.02
 C20A-C1AA
 1.54 with sigma of 0.02
 C4-C20
 1.54 with sigma of 0.02
 C1AB-C20
 1.54 with sigma of 0.02
3. Rigid bond restraints
 C006, C00B, C00J, C00L, C01C, C01L
 with sigma for 1-2 distances of 0.001 and sigma for 1-3 distances of 0.001
 C011, C01J
 with sigma for 1-2 distances of 0.001 and sigma for 1-3 distances of 0.001
 C01F, C01M
 with sigma for 1-2 distances of 0.001 and sigma for 1-3 distances of 0.001
 C01V, C01Y, C15, C19
 with sigma for 1-2 distances of 0.001 and sigma for 1-3 distances of 0.001
 C01T, C01W, C0, C27
 with sigma for 1-2 distances of 0.001 and sigma for 1-3 distances of 0.001
 C46, C12, C01Z, C01H
 with sigma for 1-2 distances of 0.001 and sigma for 1-3 distances of 0.001
 C022, C4, C20, C20A, C1AA, C1AB
 with sigma for 1-2 distances of 0.001 and sigma for 1-3 distances of 0.001
4. Uiso/Uaniso restraints and constraints
C006 \\sim C00B \\sim C00J \\sim C00L \\sim C01C \\sim C01L: within 1.7A with
sigma of 0.04 and sigma for terminal atoms of 0.08
C011 \\sim C01J: within 1.7A with sigma of 0.04 and sigma for terminal atoms of
0.08
C01F \\sim C01M: within 1.7A with sigma of 0.04 and sigma for terminal atoms of
0.08
C01S \\sim C020 \\sim C026 \\sim C0AA: within 1.7A with sigma of 0.04 and sigma
for terminal atoms of 0.08
C01V \\sim C01Y \\sim C15 \\sim C19: within 1.7A with sigma of 0.04 and sigma
for terminal atoms of 0.08
C021 \\sim C6 \\sim C7 \\sim C9: within 1.7A with sigma of 0.04 and sigma for
terminal atoms of 0.08
C01W \\sim C0 \\sim C27: within 1.7A with sigma of 0.04 and sigma for terminal
atoms of 0.08
C46 \\sim C12 \\sim C01Z \\sim C01H: within 1.7A with sigma of 0.04 and sigma
for terminal atoms of 0.08
C022 \\sim C4 \\sim C20 \\sim C20A \\sim C1AA \\sim C1AB: within 1.7A with
sigma of 0.04 and sigma for terminal atoms of 0.08
Uanis(C20) = Uanis(C20A)
Uanis(C1AA) = Uanis(C1AB)
5. Others
 Sof(H4BD)=Sof(H4BE)=Sof(C20A)=Sof(H20C)=Sof(H20D)=Sof(C1AA)=Sof(H1AB)=
 Sof(H1AC)=Sof(H1AD)=1-FVAR(1)
 Sof(H4AB)=Sof(H4AC)=Sof(C20)=Sof(H20A)=Sof(H20B)=Sof(C1AB)=Sof(H1AE)=
 Sof(H1AF)=Sof(H1AG)=FVAR(1)
6.a Ternary CH refined with riding coordinates:
 C005(H005), C00B(H00F), C00E(H00G), C00L(H00M)
6.b Secondary CH2 refined with riding coordinates:
 C006(H00A,H00B), C009(H00C,H00D), C00J(H00J,H00K), C00V(H00N,H00P), C00Y(H00Q,
 H00R), C014(H01A,H01B), C015(H01C,H01D), C016(H01E,H01F), C01B(H01G,H01H),
 C01C(H01I,H01J), C01H(H01L,H01M), C01I(H01N,H01O), C01L(H01P,H01Q), C01O(H01U,
 H01V), C01Q(H01X,H01Y), C01S(H01,HB), C01T(H0AA,HC), C01V(H2AA,HD), C01W(H3AA,
 HE), C01Y(H5AA,HF), C01Z(H6AA,HG), C020(H02A,H02B), C021(H02C,H02D), C022(H02E,
 H02F), C026(H02G,H02H), C4(H4AB,H4AC), C4(H4BD,H4BE), C6(H6A,H6B), C7(H7A,H7B),
  C20(H20A,H20B), C12(H12A,H12B), C0(H0A,H0B), C20A(H20C,H20D), C19(H19A,H19B)
6.c Me refined with riding coordinates:
 C01N(H01R,H01S,H01T), C01R(H01Z,H,HA), C9(H9A,H9B,H9C), C0AA(H0AB,H0AC,H0AD),
 C1AA(H1AB,H1AC,H1AD), C1AB(H1AE,H1AF,H1AG), C15(H15A,H15B,H15C), C27(H27A,H27B,
 H27C), C46(H46A,H46B,H46C)
6.d Aromatic/amide H refined with riding coordinates:
 C008(H008), C00A(H00E), C00F(H00H), C00I(H00I), C00K(H00L), C00O(H00O),
 C00S(H00S), C00W(H00W), C00X(H00X), C010(H010), C013(H013), C018(H018),
 C01G(H01K), C01P(H01W), C01U(H1AA), C01X(H4AA)
;
_olex2_submission_special_instructions 'No special instructions were received'

loop_
_space_group_symop_operation_xyz
'x, y, z'
'-y, x-y, z'
'-x+y, -x, z'
'x+2/3, y+1/3, z+1/3'
'-y+2/3, x-y+1/3, z+1/3'
'-x+y+2/3, -x+1/3, z+1/3'
'x+1/3, y+2/3, z+2/3'
'-y+1/3, x-y+2/3, z+2/3'
'-x+y+1/3, -x+2/3, z+2/3'

loop_
_atom_site_label
_atom_site_type_symbol
_atom_site_fract_x
_atom_site_fract_y
_atom_site_fract_z
_atom_site_U_iso_or_equiv
_atom_site_adp_type
_atom_site_occupancy
_atom_site_site_symmetry_order
_atom_site_calc_flag
_atom_site_refinement_flags_posn
_atom_site_refinement_flags_adp
_atom_site_refinement_flags_occupancy
_atom_site_disorder_assembly
_atom_site_disorder_group
N001 N -0.71668(14) -1.03367(14) -0.62569(7) 0.0657(8) Uani 1 1 d . . . . .
N002 N -0.62489(15) -1.08007(18) -0.63302(6) 0.0750(9) Uani 1 1 d . . . . .
N003 N -0.69475(16) -0.71133(15) -0.38163(6) 0.0675(8) Uani 1 1 d . . . . .
N004 N -0.77324(19) -0.7169(2) -0.42516(7) 0.0839(10) Uani 1 1 d . . . . .
C005 C -0.73860(17) -1.10238(18) -0.63431(7) 0.0615(8) Uani 1 1 d . . . . .
H005 H -0.7503 -1.1324 -0.6191 0.074 Uiso 1 1 calc R . . . .
C006 C -0.7872(2) -0.7402(2) -0.35301(8) 0.0792(9) Uani 1 1 d . U . . .
H00A H -0.7669 -0.6932 -0.3476 0.095 Uiso 1 1 calc R . . . .
H00B H -0.7711 -0.7628 -0.3414 0.095 Uiso 1 1 calc R . . . .
C007 C -0.6531(2) -0.84274(19) -0.59087(7) 0.0702(10) Uani 1 1 d . . . . .
C008 C -0.7238(2) -1.02762(19) -0.60254(8) 0.0718(10) Uani 1 1 d . . . . .
H008 H -0.7421 -1.0662 -0.5920 0.086 Uiso 1 1 calc R . . . .
C009 C -0.79964(17) -1.1262(2) -0.65164(9) 0.0762(10) Uani 1 1 d . . . . .
H00C H -0.8358 -1.1249 -0.6420 0.091 Uiso 1 1 calc R . . . .
H00D H -0.7881 -1.0961 -0.6666 0.091 Uiso 1 1 calc R . . . .
C00A C -0.6683(2) -0.90292(17) -0.60322(8) 0.0702(9) Uani 1 1 d . . . . .
H00E H -0.6533 -0.9023 -0.6202 0.084 Uiso 1 1 calc R . . . .
C00B C -0.76604(18) -0.74334(19) -0.38044(8) 0.0673(8) Uani 1 1 d . U . . .
H00F H -0.7853 -0.7911 -0.3855 0.081 Uiso 1 1 calc R . . . .
C00C C -0.7050(2) -0.9624(2) -0.59051(9) 0.0829(12) Uani 1 1 d . . . . .
C00D C -0.59790(18) -0.7238(2) -0.38701(7) 0.0689(9) Uani 1 1 d . . . . .
C00E C -0.68361(17) -1.1040(2) -0.64967(7) 0.0665(9) Uani 1 1 d . . . . .
H00G H -0.6721 -1.0737 -0.6648 0.080 Uiso 1 1 calc R . . . .
C00F C -0.57448(19) -1.0250(2) -0.63875(7) 0.0727(10) Uani 1 1 d . . . . .
H00H H -0.5772 -1.0014 -0.6531 0.087 Uiso 1 1 calc R . . . .
C00G C -0.5519(2) -0.6087(2) -0.59876(8) 0.0795(11) Uani 1 1 d . . . . .
C00H C -0.3264(2) -0.6032(2) -0.38759(9) 0.0831(11) Uani 1 1 d . . . . .
C00I C -0.5196(3) -0.6052(2) -0.62124(8) 0.0936(14) Uani 1 1 d . . . . .
H00I H -0.5196 -0.6434 -0.6278 0.112 Uiso 1 1 calc R . . . .
C00J C -0.8628(2) -0.7737(3) -0.35106(10) 0.0976(12) Uani 1 1 d . U . . .
H00J H -0.8757 -0.7698 -0.3333 0.117 Uiso 1 1 calc R . . . .
H00K H -0.8833 -0.8215 -0.3553 0.117 Uiso 1 1 calc R . . . .
C00K C -0.5728(2) -0.7653(2) -0.38638(8) 0.0758(10) Uani 1 1 d . . . . .
H00L H -0.6021 -0.8121 -0.3855 0.091 Uiso 1 1 calc R . . . .
C00L C -0.7910(2) -0.7106(2) -0.39864(9) 0.0812(10) Uani 1 1 d . U . . .
H00M H -0.7701 -0.6623 -0.3942 0.097 Uiso 1 1 calc R . . . .
C00M C -0.6732(2) -0.8433(2) -0.56654(8) 0.0811(12) Uani 1 1 d . . . . .
C00N C -0.5467(3) -0.5501(2) -0.58823(9) 0.0912(13) Uani 1 1 d . . . . .
C00O C -0.66959(17) -0.74968(18) -0.38606(6) 0.0607(8) Uani 1 1 d . . . . .
H00O H -0.6989 -0.7959 -0.3888 0.073 Uiso 1 1 calc R . . . .
C00P C -0.4839(2) -0.4879(2) -0.62435(9) 0.0846(12) Uani 1 1 d . . . . .
C00Q C -0.3898(2) -0.6595(2) -0.38779(8) 0.0772(11) Uani 1 1 d . . . . .
C00R C -0.5025(2) -0.73928(18) -0.38703(10) 0.0808(11) Uani 1 1 d . . . . .
C00S C -0.5522(2) -0.6551(2) -0.38741(9) 0.0812(11) Uani 1 1 d . . . . .
H00S H -0.5695 -0.6257 -0.3878 0.097 Uiso 1 1 calc R . . . .
C00T C -0.4618(2) -0.6723(2) -0.38705(8) 0.0764(10) Uani 1 1 d . . . . .
C00U C -0.4692(2) -0.7803(2) -0.38644(10) 0.0880(12) Uani 1 1 d . . . . .
C00V C -0.7067(2) -1.1740(2) -0.65900(9) 0.0774(10) Uani 1 1 d . . . . .
H00N H -0.7164 -1.2039 -0.6441 0.093 Uiso 1 1 calc R . . . .
H00P H -0.6708 -1.1744 -0.6691 0.093 Uiso 1 1 calc R . . . .
C00W C -0.4872(3) -0.5456(2) -0.63415(9) 0.0919(13) Uani 1 1 d . . . . .
H00W H -0.4666 -0.5435 -0.6501 0.110 Uiso 1 1 calc R . . . .
C00X C -0.4860(2) -0.6282(2) -0.38731(10) 0.0843(12) Uani 1 1 d . . . . .
H00X H -0.4570 -0.5814 -0.3874 0.101 Uiso 1 1 calc R . . . .
C00Y C -0.8232(2) -1.1958(2) -0.66075(9) 0.0819(11) Uani 1 1 d . . . . .
H00Q H -0.8628 -1.2106 -0.6718 0.098 Uiso 1 1 calc R . . . .
H00R H -0.8364 -1.2262 -0.6458 0.098 Uiso 1 1 calc R . . . .
C00Z C -0.6649(2) -0.7439(2) -0.53819(7) 0.0733(10) Uani 1 1 d . . . . .
C010 C -0.5127(3) -0.4900(2) -0.60190(10) 0.0903(13) Uani 1 1 d . . . . .
H010 H -0.5102 -0.4507 -0.5952 0.108 Uiso 1 1 calc R . . . .
C011 C -0.6143(2) -0.7317(2) -0.57984(8) 0.0763(10) Uani 1 1 d . U . . .
C012 C -0.7162(3) -0.6630(3) -0.46407(10) 0.1083(17) Uani 1 1 d . . . . .
C013 C -0.7376(3) -0.6627(3) -0.43840(11) 0.1005(15) Uani 1 1 d . . . . .
H013 H -0.7252 -0.6211 -0.4306 0.121 Uiso 1 1 calc R . . . .
C014 C -0.4772(3) -0.8302(3) -0.31463(13) 0.1078(17) Uani 1 1 d . . . . .
H01A H -0.5261 -0.8584 -0.3133 0.129 Uiso 1 1 calc R . . . .
H01B H -0.4588 -0.8601 -0.3173 0.129 Uiso 1 1 calc R . . . .
C015 C -0.7693(2) -1.1994(2) -0.67558(9) 0.0876(12) Uani 1 1 d . . . . .
H01C H -0.7587 -1.1721 -0.6913 0.105 Uiso 1 1 calc R . . . .
H01D H -0.7851 -1.2460 -0.6808 0.105 Uiso 1 1 calc R . . . .
C016 C -0.7368(3) -0.7753(3) -0.65066(10) 0.1062(16) Uani 1 1 d . . . . .
H01E H -0.7308 -0.8025 -0.6639 0.127 Uiso 1 1 calc R . . . .
H01F H -0.7103 -0.7282 -0.6561 0.127 Uiso 1 1 calc R . . . .
C017 C -0.6997(2) -0.7198(2) -0.49996(7) 0.0797(11) Uani 1 1 d . . . . .
C018 C -0.7255(3) -0.7217(3) -0.47519(10) 0.0970(14) Uani 1 1 d . . . . .
H018 H -0.7489 -0.7626 -0.4662 0.116 Uiso 1 1 calc R . . . .
C019 C -0.6516(3) -0.7720(2) -0.55949(9) 0.0845(12) Uani 1 1 d . . . . .
C01A C -0.6631(3) -0.6605(2) -0.51280(11) 0.1026(16) Uani 1 1 d . . . . .
C01B C -0.4870(2) -0.8227(2) -0.36182(11) 0.0860(13) Uani 1 1 d . . . . .
H01G H -0.5361 -0.8494 -0.3606 0.103 Uiso 1 1 calc R . . . .
H01H H -0.4704 -0.8544 -0.3637 0.103 Uiso 1 1 calc R . . . .
C01C C -0.8880(3) -0.7399(4) -0.36982(11) 0.1110(16) Uani 1 1 d . U . . .
H01I H -0.9371 -0.7625 -0.3690 0.133 Uiso 1 1 calc R . . . .
H01J H -0.8702 -0.6929 -0.3647 0.133 Uiso 1 1 calc R . . . .
C01D C -0.6094(2) -0.77463(19) -0.60205(8) 0.0780(11) Uani 1 1 d . . . . .
C01E C -0.7042(3) -0.7792(2) -0.51411(8) 0.0928(14) Uani 1 1 d D . . . .
C01F C -0.6044(2) -0.6363(2) -0.55891(8) 0.0815(11) Uani 1 1 d . U . . .
C01G C -0.7248(3) -0.9618(2) -0.56615(11) 0.1078(17) Uani 1 1 d . . . . .
H01K H -0.7502 -1.0030 -0.5575 0.129 Uiso 1 1 calc R . . . .
C01H C -0.4905(3) -0.8238(3) -0.41060(12) 0.1034(13) Uani 1 1 d . U . . .
H01L H -0.4678 -0.8503 -0.4108 0.124 Uiso 1 1 calc R . . . .
H01M H -0.5390 -0.8553 -0.4097 0.124 Uiso 1 1 calc R . . . .
C01I C -0.4613(3) -0.7869(3) -0.33736(12) 0.1067(16) Uani 1 1 d . . . . .
H01N H -0.4799 -0.7570 -0.3348 0.128 Uiso 1 1 calc R . . . .
H01O H -0.4124 -0.7586 -0.3387 0.128 Uiso 1 1 calc R . . . .
C01J C -0.5912(2) -0.6646(2) -0.57931(7) 0.0803(11) Uani 1 1 d . U . . .
C01K C -0.5799(4) -0.5621(2) -0.56254(10) 0.1101(19) Uani 1 1 d . . . . .
C01L C -0.8666(2) -0.7424(3) -0.39694(10) 0.1032(14) Uani 1 1 d . U . . .
H01P H -0.8815 -0.7186 -0.4085 0.124 Uiso 1 1 calc R . . . .
H01Q H -0.8877 -0.7893 -0.4027 0.124 Uiso 1 1 calc R . . . .
C01M C -0.6400(2) -0.6738(2) -0.53823(7) 0.0827(11) Uani 1 1 d . U . . .
C01N C -0.8081(3) -0.7941(3) -0.65038(12) 0.1186(19) Uani 1 1 d . . . . .
H01R H -0.8212 -0.7873 -0.6675 0.178 Uiso 1 1 calc R . . . .
H01S H -0.8147 -0.7663 -0.6379 0.178 Uiso 1 1 calc R . . . .
H01T H -0.8353 -0.8410 -0.6455 0.178 Uiso 1 1 calc R . . . .
C01O C -0.7088(3) -0.7831(3) -0.62623(10) 0.1019(15) Uani 1 1 d . . . . .
H01U H -0.7371 -0.8293 -0.6201 0.122 Uiso 1 1 calc R . . . .
H01V H -0.7114 -0.7532 -0.6133 0.122 Uiso 1 1 calc R . . . .
C01P C -0.7099(3) -0.9039(2) -0.55339(10) 0.114(2) Uani 1 1 d . . . . .
H01W H -0.7239 -0.9050 -0.5362 0.137 Uiso 1 1 calc R . . . .
C01Q C -0.6381(2) -0.7686(2) -0.62758(8) 0.0822(12) Uani 1 1 d . . . . .
H01X H -0.6100 -0.7229 -0.6342 0.099 Uiso 1 1 calc R . . . .
H01Y H -0.6358 -0.7995 -0.6400 0.099 Uiso 1 1 calc R . . . .
C01R C -0.4519(5) -0.7954(5) -0.29026(19) 0.162(3) Uani 1 1 d . . . . .
H01Z H -0.4724 -0.7682 -0.2867 0.242 Uiso 1 1 calc R . . . .
H H -0.4035 -0.7667 -0.2913 0.242 Uiso 1 1 calc R . . . .
HA H -0.4629 -0.8280 -0.2765 0.242 Uiso 1 1 calc R . . . .
C01S C -0.5377(3) -0.7626(2) -0.60486(11) 0.1004(16) Uani 1 1 d . U . . .
H01 H -0.5383 -0.7933 -0.6182 0.120 Uiso 1 1 calc R . . . .
HB H -0.5090 -0.7167 -0.6113 0.120 Uiso 1 1 calc R . . . .
C01T C -0.5292(5) -0.5195(3) -0.54306(12) 0.142(2) Uani 1 1 d . U . . .
H0AA H -0.5130 -0.4724 -0.5475 0.170 Uiso 1 1 calc R . . . .
HC H -0.5519 -0.5278 -0.5263 0.170 Uiso 1 1 calc R . . . .
C01U C -0.6574(5) -0.6023(3) -0.50191(13) 0.163(4) Uani 1 1 d . . . . .
H1AA H -0.6367 -0.5614 -0.5111 0.195 Uiso 1 1 calc R . . . .
C01V C -0.6657(4) -0.8058(3) -0.49709(11) 0.138(2) Uani 1 1 d D U . . .
H2AA H -0.6883 -0.8194 -0.4803 0.166 Uiso 1 1 calc R . . . .
HD H -0.6703 -0.8462 -0.5054 0.166 Uiso 1 1 calc R . . . .
C01W C -0.4765(7) -0.5271(5) -0.5401(2) 0.192(4) Uani 1 1 d D U . . .
H3AA H -0.4560 -0.5239 -0.5571 0.231 Uiso 1 1 calc R . . . .
HE H -0.4912 -0.5720 -0.5331 0.231 Uiso 1 1 calc R . . . .
C01X C -0.6816(5) -0.6058(3) -0.47861(13) 0.150(3) Uani 1 1 d . . . . .
H4AA H -0.6746 -0.5654 -0.4712 0.180 Uiso 1 1 calc R . . . .
C01Y C -0.5904(6) -0.7574(8) -0.4921(2) 0.234(5) Uani 1 1 d D U . . .
H5AA H -0.5894 -0.7222 -0.4811 0.281 Uiso 1 1 calc R . . . .
HF H -0.5768 -0.7830 -0.4809 0.281 Uiso 1 1 calc R . . . .
C01Z C -0.4753(5) -0.7855(5) -0.43493(14) 0.162(3) Uani 1 1 d D U . . .
H6AA H -0.4276 -0.7515 -0.4358 0.195 Uiso 1 1 calc R . . A .
HG H -0.5020 -0.7631 -0.4363 0.195 Uiso 1 1 calc R . . A .
C020 C -0.5065(3) -0.7708(4) -0.58200(16) 0.131(2) Uani 1 1 d . U . . .
H02A H -0.5371 -0.8152 -0.5746 0.157 Uiso 1 1 calc R . . . .
H02B H -0.5020 -0.7372 -0.5693 0.157 Uiso 1 1 calc R . . . .
C021 C -0.7758(4) -0.8289(4) -0.51777(19) 0.180(5) Uani 1 1 d D U . . .
H02C H -0.7989 -0.8351 -0.5012 0.216 Uiso 1 1 calc R . . . .
H02D H -0.7795 -0.8720 -0.5224 0.216 Uiso 1 1 calc R . . . .
C022 C -0.6364(4) -0.5462(3) -0.56411(16) 0.150(2) Uani 1 1 d D U . . .
H02E H -0.6167 -0.4974 -0.5655 0.180 Uiso 1 1 calc R . . . .
H02F H -0.6620 -0.5604 -0.5479 0.180 Uiso 1 1 calc R . . . .
C026 C -0.4370(5) -0.7648(7) -0.5854(3) 0.219(5) Uani 1 1 d D U . . .
H02G H -0.4062 -0.7211 -0.5931 0.263 Uiso 1 1 calc R . . . .
H02H H -0.4413 -0.7997 -0.5974 0.263 Uiso 1 1 calc R . . . .
C4 C -0.6860(5) -0.5800(5) -0.5871(2) 0.192(3) Uani 1 1 d D U . . .
H4AB H -0.7249 -0.6223 -0.5814 0.231 Uiso 0.422(10) 1 calc R . P B 1
H4AC H -0.6636 -0.5898 -0.6012 0.231 Uiso 0.422(10) 1 calc R . P B 1
H4BD H -0.6897 -0.6235 -0.5909 0.231 Uiso 0.578(10) 1 calc R . P B 2
H4BE H -0.6679 -0.5517 -0.6026 0.231 Uiso 0.578(10) 1 calc R . P B 2
C6 C -0.8115(5) -0.8121(8) -0.5377(2) 0.257(8) Uani 1 1 d D U . . .
H6A H -0.7887 -0.8022 -0.5545 0.309 Uiso 1 1 calc R . . . .
H6B H -0.8173 -0.7743 -0.5324 0.309 Uiso 1 1 calc R . . . .
C7 C -0.8820(6) -0.8823(8) -0.5381(3) 0.247(7) Uani 1 1 d D U . . .
H7A H -0.8752 -0.9210 -0.5395 0.297 Uiso 1 1 calc R . . . .
H7B H -0.9093 -0.8874 -0.5227 0.297 Uiso 1 1 calc R . . . .
C9 C -0.9128(9) -0.8722(11) -0.5625(5) 0.403(18) Uani 1 1 d D U . . .
H9A H -0.9226 -0.8362 -0.5598 0.604 Uiso 1 1 calc R . . . .
H9B H -0.9540 -0.9134 -0.5666 0.604 Uiso 1 1 calc R . . . .
H9C H -0.8813 -0.8605 -0.5768 0.604 Uiso 1 1 calc R . . . .
C0AA C -0.4061(7) -0.7719(10) -0.5596(3) 0.253(6) Uani 1 1 d D U . . .
H0AB H -0.3995 -0.7361 -0.5478 0.380 Uiso 1 1 calc R . . . .
H0AC H -0.3631 -0.7688 -0.5631 0.380 Uiso 1 1 calc R . . . .
H0AD H -0.4363 -0.8150 -0.5517 0.380 Uiso 1 1 calc R . . . .
C20 C -0.7093(13) -0.5305(13) -0.5967(6) 0.216(4) Uani 0.422(10) 1 d D U P B 1
H20A H -0.7249 -0.5167 -0.5815 0.259 Uiso 0.422(10) 1 calc R . P B 1
H20B H -0.7487 -0.5563 -0.6078 0.259 Uiso 0.422(10) 1 calc R . P B 1
C12 C -0.4943(9) -0.8384(7) -0.4568(2) 0.260(6) Uani 1 1 d D U . C 1
H12A H -0.4655 -0.8140 -0.4715 0.312 Uiso 1 1 calc R . . C 1
H12B H -0.5403 -0.8514 -0.4619 0.312 Uiso 1 1 calc R . . C 1
C0 C -0.4238(8) -0.4745(8) -0.5220(2) 0.291(8) Uani 1 1 d D U . . .
H0A H -0.4382 -0.4863 -0.5040 0.349 Uiso 1 1 calc R . . . .
H0B H -0.4188 -0.4304 -0.5255 0.349 Uiso 1 1 calc R . . . .
C20A C -0.7621(11) -0.5915(10) -0.5809(5) 0.216(4) Uani 0.578(10) 1 d D U P B 2
H20C H -0.7580 -0.5524 -0.5717 0.259 Uiso 0.578(10) 1 calc R . P B 2
H20D H -0.7859 -0.5963 -0.5972 0.259 Uiso 0.578(10) 1 calc R . P B 2
C1AA C -0.8034(7) -0.6569(10) -0.5639(4) 0.208(6) Uani 0.578(10) 1 d D U P B 2
H1AB H -0.8076 -0.6956 -0.5731 0.312 Uiso 0.578(10) 1 calc R . P B 2
H1AC H -0.8479 -0.6635 -0.5605 0.312 Uiso 0.578(10) 1 calc R . P B 2
H1AD H -0.7802 -0.6518 -0.5476 0.312 Uiso 0.578(10) 1 calc R . P B 2
C1AB C -0.6589(9) -0.4633(13) -0.6122(5) 0.208(6) Uani 0.422(10) 1 d D U P B 1
H1AE H -0.6135 -0.4462 -0.6058 0.312 Uiso 0.422(10) 1 calc R . P B 1
H1AF H -0.6722 -0.4297 -0.6096 0.312 Uiso 0.422(10) 1 calc R . P B 1
H1AG H -0.6605 -0.4734 -0.6305 0.312 Uiso 0.422(10) 1 calc R . P B 1
C15 C -0.4549(9) -0.6686(12) -0.5063(6) 0.45(2) Uani 1 1 d D U . . .
H15A H -0.4491 -0.6265 -0.4997 0.673 Uiso 1 1 calc R . . . .
H15B H -0.4323 -0.6609 -0.5229 0.673 Uiso 1 1 calc R . . . .
H15C H -0.4357 -0.6867 -0.4942 0.673 Uiso 1 1 calc R . . . .
C19 C -0.5332(7) -0.7210(12) -0.5099(3) 0.334(11) Uani 1 1 d D U . . .
H19A H -0.5484 -0.6976 -0.5216 0.401 Uiso 1 1 calc R . . . .
H19B H -0.5338 -0.7569 -0.5204 0.401 Uiso 1 1 calc R . . . .
C27 C -0.3554(10) -0.472(2) -0.5261(7) 0.494(19) Uani 1 1 d D U . . .
H27A H -0.3419 -0.4611 -0.5441 0.740 Uiso 1 1 calc R . . . .
H27B H -0.3600 -0.5148 -0.5218 0.740 Uiso 1 1 calc R . . . .
H27C H -0.3216 -0.4371 -0.5151 0.740 Uiso 1 1 calc R . . . .
C46 C -0.492(2) -0.9052(13) -0.4548(7) 0.55(2) Uani 1 1 d D U . . .
H46A H -0.5209 -0.9319 -0.4406 0.819 Uiso 1 1 calc R . . C .
H46B H -0.4467 -0.8950 -0.4517 0.819 Uiso 1 1 calc R . . C .
H46C H -0.5087 -0.9302 -0.4708 0.819 Uiso 1 1 calc R . . C .

loop_
_atom_site_aniso_label
_atom_site_aniso_U_11
_atom_site_aniso_U_22
_atom_site_aniso_U_33
_atom_site_aniso_U_23
_atom_site_aniso_U_13
_atom_site_aniso_U_12
N001 0.0584(16) 0.0512(15) 0.082(2) 0.0019(14) -0.0066(15) 0.0228(13)
N002 0.0544(17) 0.088(2) 0.074(2) -0.0164(17) -0.0129(15) 0.0296(17)
N003 0.0773(19) 0.0686(18) 0.0623(17) -0.0116(14) 0.0036(14) 0.0408(16)
N004 0.085(2) 0.115(3) 0.070(2) -0.006(2) 0.0095(17) 0.063(2)
C005 0.0612(19) 0.064(2) 0.060(2) -0.0041(16) -0.0035(16) 0.0318(17)
C006 0.0858(18) 0.089(3) 0.0775(16) 0.000(2) 0.0097(18) 0.054(2)
C007 0.087(3) 0.069(2) 0.052(2) 0.0070(16) 0.0044(18) 0.037(2)
C008 0.090(3) 0.068(2) 0.064(2) -0.0019(18) 0.0129(19) 0.044(2)
C009 0.0473(18) 0.074(2) 0.094(3) -0.011(2) -0.0090(18) 0.0196(17)
C00A 0.079(2) 0.0501(19) 0.078(2) 0.0039(17) 0.0050(19) 0.0298(18)
C00B 0.0645(18) 0.064(2) 0.0822(18) -0.0068(16) 0.0101(14) 0.0388(17)
C00C 0.098(3) 0.061(2) 0.078(3) 0.0021(19) 0.007(2) 0.031(2)
C00D 0.057(2) 0.083(3) 0.067(2) -0.0011(18) 0.0024(16) 0.0349(19)
C00E 0.0493(18) 0.085(2) 0.059(2) -0.0033(17) -0.0048(15) 0.0290(17)
C00F 0.064(2) 0.077(2) 0.063(2) -0.0074(19) -0.0001(17) 0.025(2)
C00G 0.102(3) 0.073(2) 0.067(2) -0.0155(19) -0.002(2) 0.047(2)
C00H 0.090(3) 0.069(2) 0.095(3) 0.009(2) -0.015(2) 0.043(2)
C00I 0.148(4) 0.070(2) 0.062(2) 0.010(2) 0.024(3) 0.054(3)
C00J 0.093(2) 0.126(4) 0.104(2) 0.025(3) 0.036(2) 0.078(3)
C00K 0.082(3) 0.076(2) 0.077(3) -0.0003(19) 0.004(2) 0.045(2)
C00L 0.0791(18) 0.087(3) 0.083(2) 0.012(2) 0.0156(17) 0.046(2)
C00M 0.110(3) 0.071(2) 0.079(3) 0.010(2) 0.014(2) 0.059(2)
C00N 0.126(4) 0.071(3) 0.081(3) -0.005(2) 0.005(3) 0.053(3)
C00O 0.0596(19) 0.067(2) 0.0556(19) -0.0044(15) 0.0008(15) 0.0313(17)
C00P 0.094(3) 0.059(2) 0.091(3) 0.006(2) 0.006(2) 0.031(2)
C00Q 0.068(2) 0.091(3) 0.079(3) -0.012(2) -0.0106(19) 0.044(2)
C00R 0.077(3) 0.055(2) 0.110(3) -0.011(2) -0.011(2) 0.033(2)
C00S 0.067(2) 0.077(3) 0.093(3) 0.001(2) -0.014(2) 0.031(2)
C00T 0.075(2) 0.074(2) 0.067(2) 0.0005(18) 0.0026(19) 0.027(2)
C00U 0.083(3) 0.082(3) 0.110(3) 0.008(3) 0.003(2) 0.049(2)
C00V 0.073(2) 0.079(2) 0.086(3) -0.012(2) -0.006(2) 0.042(2)
C00W 0.124(4) 0.070(3) 0.082(3) 0.011(2) 0.023(3) 0.049(3)
C00X 0.076(3) 0.063(2) 0.116(3) 0.008(2) -0.005(2) 0.037(2)
C00Y 0.060(2) 0.078(3) 0.089(3) -0.012(2) -0.0058(19) 0.0196(19)
C00Z 0.093(3) 0.075(2) 0.049(2) 0.0037(17) 0.0154(18) 0.040(2)
C010 0.114(3) 0.059(2) 0.092(3) -0.014(2) -0.002(3) 0.039(2)
C011 0.098(3) 0.0893(19) 0.056(2) -0.003(2) -0.003(2) 0.058(2)
C012 0.165(5) 0.116(4) 0.078(3) -0.015(3) 0.006(3) 0.095(4)
C013 0.113(4) 0.090(3) 0.109(4) -0.001(3) 0.035(3) 0.059(3)
C014 0.075(3) 0.101(3) 0.137(5) 0.036(4) 0.009(3) 0.036(3)
C015 0.087(3) 0.076(3) 0.087(3) -0.023(2) -0.007(2) 0.031(2)
C016 0.147(5) 0.103(4) 0.087(3) 0.005(3) -0.006(3) 0.077(3)
C017 0.103(3) 0.086(3) 0.056(2) 0.0093(19) 0.021(2) 0.052(2)
C018 0.113(4) 0.100(3) 0.089(3) -0.004(3) 0.012(3) 0.061(3)
C019 0.105(3) 0.076(3) 0.073(3) -0.010(2) -0.012(2) 0.045(2)
C01A 0.138(4) 0.073(3) 0.104(4) 0.002(3) 0.032(3) 0.057(3)
C01B 0.059(2) 0.062(2) 0.136(4) -0.008(2) -0.006(2) 0.0285(18)
C01C 0.102(3) 0.169(5) 0.101(2) 0.026(3) 0.027(2) 0.097(4)
C01D 0.096(3) 0.067(2) 0.069(2) 0.0068(18) 0.021(2) 0.039(2)
C01E 0.141(4) 0.072(3) 0.064(2) -0.002(2) 0.017(3) 0.053(3)
C01F 0.106(3) 0.071(2) 0.061(2) 0.0072(17) 0.0044(18) 0.040(2)
C01G 0.136(4) 0.063(3) 0.101(4) 0.004(2) 0.035(3) 0.031(3)
C01H 0.091(3) 0.089(3) 0.130(3) -0.033(2) -0.021(3) 0.045(3)
C01I 0.093(3) 0.091(3) 0.122(4) -0.005(3) 0.004(3) 0.035(3)
C01J 0.105(3) 0.0856(19) 0.051(2) 0.0131(19) -0.001(2) 0.048(2)
C01K 0.192(6) 0.065(3) 0.082(3) -0.004(2) 0.023(3) 0.070(3)
C01L 0.087(2) 0.155(4) 0.103(2) 0.021(3) 0.024(2) 0.087(3)
C01M 0.112(3) 0.083(3) 0.057(2) -0.0021(16) 0.0186(18) 0.052(2)
C01N 0.136(5) 0.137(5) 0.118(4) 0.016(3) 0.008(3) 0.095(4)
C01O 0.127(4) 0.105(3) 0.088(3) 0.003(3) 0.009(3) 0.069(3)
C01P 0.196(6) 0.068(3) 0.078(3) 0.005(2) 0.048(3) 0.065(3)
C01Q 0.111(3) 0.074(2) 0.062(2) 0.0070(18) 0.012(2) 0.047(2)
C01R 0.161(7) 0.163(7) 0.164(8) 0.030(6) -0.017(6) 0.084(6)
C01S 0.099(3) 0.079(3) 0.117(4) -0.002(3) 0.044(3) 0.040(3)
C01T 0.206(6) 0.093(4) 0.085(4) -0.005(3) 0.023(4) 0.045(4)
C01U 0.291(10) 0.095(4) 0.103(4) 0.019(3) 0.076(6) 0.097(5)
C01V 0.244(6) 0.102(4) 0.088(3) 0.034(3) 0.074(4) 0.102(4)
C01W 0.275(9) 0.149(6) 0.152(7) -0.026(5) -0.068(7) 0.106(7)
C01X 0.245(9) 0.102(4) 0.105(4) 0.030(3) 0.091(5) 0.088(5)
C01Y 0.245(7) 0.280(13) 0.155(8) 0.071(8) 0.026(5) 0.114(8)
C01Z 0.196(7) 0.190(7) 0.104(4) -0.027(3) -0.016(4) 0.098(6)
C020 0.112(4) 0.135(5) 0.140(5) -0.017(4) 0.001(4) 0.057(4)
C021 0.132(6) 0.146(6) 0.167(7) -0.060(5) 0.076(6) -0.002(5)
C022 0.206(6) 0.077(3) 0.179(6) 0.030(3) 0.098(4) 0.080(4)
C026 0.131(7) 0.246(12) 0.242(13) -0.036(10) -0.029(7) 0.066(7)
C4 0.207(7) 0.145(6) 0.232(8) -0.002(5) 0.064(5) 0.094(5)
C6 0.112(6) 0.375(17) 0.151(8) -0.042(10) 0.006(6) 0.021(8)
C7 0.169(10) 0.283(15) 0.201(11) -0.061(11) -0.005(8) 0.046(10)
C9 0.213(16) 0.38(3) 0.36(3) -0.09(2) -0.006(17) -0.038(18)
C0AA 0.202(11) 0.35(2) 0.229(14) 0.002(13) 0.010(10) 0.159(13)
C20 0.225(6) 0.217(9) 0.233(10) 0.053(8) 0.084(6) 0.131(6)
C12 0.393(17) 0.296(12) 0.140(4) -0.086(7) -0.040(9) 0.208(12)
C0 0.283(10) 0.274(13) 0.134(7) 0.016(7) -0.071(8) 0.003(11)
C20A 0.225(6) 0.217(9) 0.233(10) 0.053(8) 0.084(6) 0.131(6)
C1AA 0.121(6) 0.256(11) 0.221(13) 0.081(10) -0.032(6) 0.075(7)
C1AB 0.121(6) 0.256(11) 0.221(13) 0.081(10) -0.032(6) 0.075(7)
C15 0.271(10) 0.36(3) 0.44(3) 0.19(2) -0.023(12) -0.044(17)
C19 0.221(8) 0.42(2) 0.210(12) 0.068(14) 0.028(8) 0.046(13)
C27 0.302(13) 0.59(4) 0.45(4) -0.04(3) -0.16(2) 0.12(2)
C46 0.87(5) 0.324(16) 0.54(5) -0.14(2) -0.02(4) 0.369(19)

loop_
_atom_type_symbol
_atom_type_description
_atom_type_scat_dispersion_real
_atom_type_scat_dispersion_imag
_atom_type_scat_source
C C 0.0181 0.0091 'International Tables Vol C Tables 4.2.6.8 and 6.1.1.4'
H H 0.0000 0.0000 'International Tables Vol C Tables 4.2.6.8 and 6.1.1.4'
N N 0.0311 0.0180 'International Tables Vol C Tables 4.2.6.8 and 6.1.1.4'

loop_
_geom_angle_atom_site_label_1
_geom_angle_atom_site_label_2
_geom_angle_atom_site_label_3
_geom_angle
_geom_angle_site_symmetry_1
_geom_angle_site_symmetry_3
C008 N001 C005 115.2(3) . .
C00F N002 C00E 117.2(4) . .
C00O N003 C00B 116.5(3) . .
C013 N004 C00L 118.5(4) . .
N001 C005 H005 109.7 . .
N001 C005 C009 109.0(3) . .
N001 C005 C00E 110.2(3) . .
C009 C005 H005 109.7 . .
C00E C005 H005 109.7 . .
C00E C005 C009 108.4(3) . .
H00A C006 H00B 108.1 . .
C00B C006 H00A 109.5 . .
C00B C006 H00B 109.5 . .
C00B C006 C00J 110.7(4) . .
C00J C006 H00A 109.5 . .
C00J C006 H00B 109.5 . .
C00A C007 C01D 124.4(3) . .
C00M C007 C00A 120.3(3) . .
C00M C007 C01D 115.0(3) . .
N001 C008 H008 118.7 . .
N001 C008 C00C 122.7(4) . .
C00C C008 H008 118.7 . .
C005 C009 H00C 109.6 . .
C005 C009 H00D 109.6 . .
H00C C009 H00D 108.1 . .
C00Y C009 C005 110.4(3) . .
C00Y C009 H00C 109.6 . .
C00Y C009 H00D 109.6 . .
C007 C00A H00E 120.2 . .
C00C C00A C007 119.7(4) . .
C00C C00A H00E 120.2 . .
N003 C00B C006 109.3(3) . .
N003 C00B H00F 108.8 . .
N003 C00B C00L 110.3(3) . .
C006 C00B H00F 108.8 . .
C00L C00B C006 110.7(3) . .
C00L C00B H00F 108.8 . .
C00A C00C C008 122.5(4) . .
C01G C00C C008 118.5(4) . .
C01G C00C C00A 119.0(4) . .
C00K C00D C00O 121.0(4) . .
C00K C00D C00S 117.3(4) . .
C00S C00D C00O 121.7(4) . .
N002 C00E C005 108.0(3) . .
N002 C00E H00G 109.2 . .
N002 C00E C00V 111.1(3) . .
C005 C00E H00G 109.2 . .
C00V C00E C005 110.2(3) . .
C00V C00E H00G 109.2 . .
N002 C00F H00H 118.4 . .
N002 C00F C00P 123.2(4) . 2_445
C00P C00F H00H 118.4 2_445 .
C00I C00G C00N 119.5(4) . .
C00I C00G C01J 133.6(4) . .
C00N C00G C01J 106.6(4) . .
C00Q C00H C00Q 120.2(4) . 3_545
C00Q C00H C00U 125.6(4) . 3_545
C00Q C00H C00U 114.1(4) 3_545 3_545
C00G C00I H00I 120.5 . .
C00G C00I C00W 119.0(4) . .
C00W C00I H00I 120.5 . .
C006 C00J H00J 109.8 . .
C006 C00J H00K 109.8 . .
C006 C00J C01C 109.3(4) . .
H00J C00J H00K 108.3 . .
C01C C00J H00J 109.8 . .
C01C C00J H00K 109.8 . .
C00D C00K H00L 119.8 . .
C00D C00K C00R 120.3(4) . .
C00R C00K H00L 119.8 . .
N004 C00L C00B 110.2(3) . .
N004 C00L H00M 109.0 . .
N004 C00L C01L 108.5(4) . .
C00B C00L H00M 109.0 . .
C00B C00L C01L 111.0(4) . .
C01L C00L H00M 109.0 . .
C007 C00M C019 107.1(4) . .
C007 C00M C01P 120.1(4) . .
C01P C00M C019 132.7(4) . .
C00G C00N C01K 112.3(4) . .
C010 C00N C00G 119.5(4) . .
C010 C00N C01K 128.2(4) . .
N003 C00O C00D 122.1(3) . .
N003 C00O H00O 118.9 . .
C00D C00O H00O 118.9 . .
C00W C00P C00F 120.6(4) . 3_545
C010 C00P C00F 119.5(4) . 3_545
C010 C00P C00W 119.9(4) . .
C00H C00Q C00H 119.8(4) . 2_445
C00H C00Q C00T 104.7(4) 2_445 .
C00H C00Q C00T 135.5(4) . .
C00K C00R C00U 125.1(4) . .
C00T C00R C00K 118.6(4) . .
C00T C00R C00U 116.2(4) . .
C00D C00S H00S 117.7 . .
C00X C00S C00D 124.7(4) . .
C00X C00S H00S 117.7 . .
C00R C00T C00Q 106.7(4) . .
C00R C00T C00X 122.4(4) . .
C00X C00T C00Q 130.9(4) . .
C00H C00U C01B 114.3(4) 2_445 .
C00R C00U C00H 98.1(3) . 2_445
C00R C00U C01B 111.3(4) . .
C00R C00U C01H 107.6(4) . .
C01H C00U C00H 112.9(4) . 2_445
C01H C00U C01B 111.6(4) . .
C00E C00V H00N 109.5 . .
C00E C00V H00P 109.5 . .
C00E C00V C015 110.7(3) . .
H00N C00V H00P 108.1 . .
C015 C00V H00N 109.5 . .
C015 C00V H00P 109.5 . .
C00I C00W C00P 121.7(4) . .
C00I C00W H00W 119.2 . .
C00P C00W H00W 119.2 . .
C00S C00X C00T 116.6(4) . .
C00S C00X H00X 121.7 . .
C00T C00X H00X 121.7 . .
C009 C00Y H00Q 109.5 . .
C009 C00Y H00R 109.5 . .
C009 C00Y C015 110.9(3) . .
H00Q C00Y H00R 108.1 . .
C015 C00Y H00Q 109.5 . .
C015 C00Y H00R 109.5 . .
C019 C00Z C01E 127.9(4) . .
C019 C00Z C01M 118.2(3) . .
C01M C00Z C01E 113.9(3) . .
C00N C010 H010 120.0 . .
C00P C010 C00N 120.1(4) . .
C00P C010 H010 120.0 . .
C019 C011 C01D 110.8(4) . .
C01J C011 C019 120.4(4) . .
C01J C011 C01D 128.7(4) . .
C018 C012 C013 120.6(5) . .
C01X C012 C013 123.1(5) . .
C01X C012 C018 116.1(5) . .
N004 C013 C012 123.1(5) . .
N004 C013 H013 118.4 . .
C012 C013 H013 118.4 . .
H01A C014 H01B 107.5 . .
C01I C014 H01A 108.5 . .
C01I C014 H01B 108.5 . .
C01R C014 H01A 108.5 . .
C01R C014 H01B 108.5 . .
C01R C014 C01I 115.3(6) . .
C00V C015 H01C 109.7 . .
C00V C015 H01D 109.7 . .
C00Y C015 C00V 110.0(4) . .
C00Y C015 H01C 109.7 . .
C00Y C015 H01D 109.7 . .
H01C C015 H01D 108.2 . .
H01E C016 H01F 107.3 . .
C01N C016 H01E 108.1 . .
C01N C016 H01F 108.1 . .
C01O C016 H01E 108.1 . .
C01O C016 H01F 108.1 . .
C01O C016 C01N 116.6(5) . .
C018 C017 C01E 125.4(4) . .
C01A C017 C018 121.0(4) . .
C01A C017 C01E 113.5(4) . .
C012 C018 C017 119.6(5) . .
C012 C018 H018 120.2 . .
C017 C018 H018 120.2 . .
C00Z C019 C00M 132.3(4) . .
C011 C019 C00M 107.6(4) . .
C011 C019 C00Z 120.0(4) . .
C017 C01A C01M 109.0(4) . .
C017 C01A C01U 118.5(5) . .
C01U C01A C01M 132.3(5) . .
C00U C01B H01G 108.0 . .
C00U C01B H01H 108.0 . .
H01G C01B H01H 107.3 . .
C01I C01B C00U 117.1(4) . .
C01I C01B H01G 108.0 . .
C01I C01B H01H 108.0 . .
C00J C01C H01I 109.4 . .
C00J C01C H01J 109.4 . .
H01I C01C H01J 108.0 . .
C01L C01C C00J 111.1(4) . .
C01L C01C H01I 109.4 . .
C01L C01C H01J 109.4 . .
C007 C01D C011 98.9(3) . .
C007 C01D C01Q 109.8(4) . .
C007 C01D C01S 109.0(4) . .
C01Q C01D C011 114.3(4) . .
C01Q C01D C01S 112.4(4) . .
C01S C01D C011 111.5(4) . .
C00Z C01E C01V 111.6(4) . .
C017 C01E C00Z 99.3(3) . .
C017 C01E C01V 106.5(4) . .
C021 C01E C00Z 116.5(5) . .
C021 C01E C017 108.0(5) . .
C021 C01E C01V 113.5(6) . .
C01J C01F C01K 113.5(4) . .
C01J C01F C01M 121.1(4) . .
C01M C01F C01K 125.2(4) . .
C00C C01G H01K 118.6 . .
C00C C01G C01P 122.8(4) . .
C01P C01G H01K 118.6 . .
C00U C01H H01L 108.8 . .
C00U C01H H01M 108.8 . .
H01L C01H H01M 107.7 . .
C01Z C01H C00U 113.9(5) . .
C01Z C01H H01L 108.8 . .
C01Z C01H H01M 108.8 . .
C014 C01I H01N 108.6 . .
C014 C01I H01O 108.6 . .
C01B C01I C014 114.6(5) . .
C01B C01I H01N 108.6 . .
C01B C01I H01O 108.6 . .
H01N C01I H01O 107.6 . .
C011 C01J C00G 132.5(4) . .
C01F C01J C00G 106.9(4) . .
C01F C01J C011 120.6(4) . .
C00N C01K C01F 100.7(3) . .
C00N C01K C022 109.3(5) . .
C01T C01K C00N 108.8(5) . .
C01T C01K C01F 112.7(5) . .
C01T C01K C022 111.3(6) . .
C022 C01K C01F 113.4(5) . .
C00L C01L H01P 109.5 . .
C00L C01L H01Q 109.5 . .
C01C C01L C00L 110.9(5) . .
C01C C01L H01P 109.5 . .
C01C C01L H01Q 109.5 . .
H01P C01L H01Q 108.1 . .
C00Z C01M C01A 104.3(3) . .
C01F C01M C00Z 119.7(4) . .
C01F C01M C01A 136.0(4) . .
C016 C01N H01R 109.5 . .
C016 C01N H01S 109.5 . .
C016 C01N H01T 109.5 . .
H01R C01N H01S 109.5 . .
H01R C01N H01T 109.5 . .
H01S C01N H01T 109.5 . .
C016 C01O H01U 108.4 . .
C016 C01O H01V 108.4 . .
C016 C01O C01Q 115.4(5) . .
H01U C01O H01V 107.5 . .
C01Q C01O H01U 108.4 . .
C01Q C01O H01V 108.4 . .
C00M C01P H01W 121.0 . .
C01G C01P C00M 118.1(4) . .
C01G C01P H01W 121.0 . .
C01D C01Q H01X 108.6 . .
C01D C01Q H01Y 108.6 . .
C01O C01Q C01D 114.7(4) . .
C01O C01Q H01X 108.6 . .
C01O C01Q H01Y 108.6 . .
H01X C01Q H01Y 107.6 . .
C014 C01R H01Z 109.5 . .
C014 C01R H 109.5 . .
C014 C01R HA 109.5 . .
H01Z C01R H 109.5 . .
H01Z C01R HA 109.5 . .
H C01R HA 109.5 . .
C01D C01S H01 108.0 . .
C01D C01S HB 108.0 . .
H01 C01S HB 107.2 . .
C020 C01S C01D 117.3(5) . .
C020 C01S H01 108.0 . .
C020 C01S HB 108.0 . .
C01K C01T H0AA 107.9 . .
C01K C01T HC 107.9 . .
H0AA C01T HC 107.2 . .
C01W C01T C01K 117.7(7) . .
C01W C01T H0AA 107.9 . .
C01W C01T HC 107.9 . .
C01A C01U H1AA 120.8 . .
C01X C01U C01A 118.5(5) . .
C01X C01U H1AA 120.8 . .
C01E C01V H2AA 107.9 . .
C01E C01V HD 107.9 . .
H2AA C01V HD 107.2 . .
C01Y C01V C01E 117.5(6) . .
C01Y C01V H2AA 107.9 . .
C01Y C01V HD 107.9 . .
C01T C01W H3AA 109.1 . .
C01T C01W HE 109.1 . .
C01T C01W C0 112.7(12) . .
H3AA C01W HE 107.8 . .
C0 C01W H3AA 109.1 . .
C0 C01W HE 109.1 . .
C012 C01X H4AA 117.0 . .
C01U C01X C012 126.0(6) . .
C01U C01X H4AA 117.0 . .
C01V C01Y H5AA 104.3 . .
C01V C01Y HF 104.3 . .
H5AA C01Y HF 105.6 . .
C19 C01Y C01V 131.7(11) . .
C19 C01Y H5AA 104.3 . .
C19 C01Y HF 104.3 . .
C01H C01Z H6AA 110.7 . .
C01H C01Z HG 110.7 . .
C01H C01Z C12 105.2(8) . .
H6AA C01Z HG 108.8 . .
C12 C01Z H6AA 110.7 . .
C12 C01Z HG 110.7 . .
C01S C020 H02A 108.0 . .
C01S C020 H02B 108.0 . .
C01S C020 C026 117.1(8) . .
H02A C020 H02B 107.3 . .
C026 C020 H02A 108.0 . .
C026 C020 H02B 108.0 . .
C01E C021 H02C 108.3 . .
C01E C021 H02D 108.3 . .
C01E C021 C6 115.8(8) . .
H02C C021 H02D 107.4 . .
C6 C021 H02C 108.3 . .
C6 C021 H02D 108.3 . .
C01K C022 H02E 108.5 . .
C01K C022 H02F 108.5 . .
C01K C022 C4 114.9(6) . .
H02E C022 H02F 107.5 . .
C4 C022 H02E 108.5 . .
C4 C022 H02F 108.5 . .
C020 C026 H02G 108.8 . .
C020 C026 H02H 108.8 . .
C020 C026 C0AA 113.6(11) . .
H02G C026 H02H 107.7 . .
C0AA C026 H02G 108.8 . .
C0AA C026 H02H 108.8 . .
C022 C4 H4AB 110.1 . .
C022 C4 H4AC 110.1 . .
C022 C4 H4BD 109.1 . .
C022 C4 H4BE 109.1 . .
C022 C4 C20 108.2(15) . .
C022 C4 C20A 112.4(12) . .
H4AB C4 H4AC 108.4 . .
H4BD C4 H4BE 107.8 . .
C20 C4 H4AB 110.1 . .
C20 C4 H4AC 110.1 . .
C20A C4 H4BD 109.1 . .
C20A C4 H4BE 109.1 . .
C021 C6 H6A 112.0 . .
C021 C6 H6B 112.0 . .
C021 C6 C7 99.0(12) . .
H6A C6 H6B 109.6 . .
C7 C6 H6A 112.0 . .
C7 C6 H6B 112.0 . .
C6 C7 H7A 111.8 . .
C6 C7 H7B 111.8 . .
H7A C7 H7B 109.6 . .
C9 C7 C6 99.6(12) . .
C9 C7 H7A 111.8 . .
C9 C7 H7B 111.8 . .
C7 C9 H9A 109.5 . .
C7 C9 H9B 109.5 . .
C7 C9 H9C 109.5 . .
H9A C9 H9B 109.5 . .
H9A C9 H9C 109.5 . .
H9B C9 H9C 109.5 . .
C026 C0AA H0AB 109.5 . .
C026 C0AA H0AC 109.5 . .
C026 C0AA H0AD 109.5 . .
H0AB C0AA H0AC 109.5 . .
H0AB C0AA H0AD 109.5 . .
H0AC C0AA H0AD 109.5 . .
C4 C20 H20A 107.1 . .
C4 C20 H20B 107.1 . .
C4 C20 C1AB 120.9(17) . .
H20A C20 H20B 106.8 . .
C1AB C20 H20A 107.1 . .
C1AB C20 H20B 107.1 . .
C01Z C12 H12A 105.8 . .
C01Z C12 H12B 105.8 . .
C01Z C12 C46 125.9(15) . .
H12A C12 H12B 106.2 . .
C46 C12 H12A 105.8 . .
C46 C12 H12B 105.8 . .
C01W C0 H0A 109.8 . .
C01W C0 H0B 109.8 . .
C01W C0 C27 109.5(14) . .
H0A C0 H0B 108.2 . .
C27 C0 H0A 109.8 . .
C27 C0 H0B 109.8 . .
C4 C20A H20C 109.7 . .
C4 C20A H20D 109.7 . .
H20C C20A H20D 108.2 . .
C1AA C20A C4 110.0(14) . .
C1AA C20A H20C 109.7 . .
C1AA C20A H20D 109.7 . .
C20A C1AA H1AB 109.5 . .
C20A C1AA H1AC 109.5 . .
C20A C1AA H1AD 109.5 . .
H1AB C1AA H1AC 109.5 . .
H1AB C1AA H1AD 109.5 . .
H1AC C1AA H1AD 109.5 . .
C20 C1AB H1AE 109.5 . .
C20 C1AB H1AF 109.5 . .
C20 C1AB H1AG 109.5 . .
H1AE C1AB H1AF 109.5 . .
H1AE C1AB H1AG 109.5 . .
H1AF C1AB H1AG 109.5 . .
H15A C15 H15B 109.5 . .
H15A C15 H15C 109.5 . .
H15B C15 H15C 109.5 . .
C19 C15 H15A 109.5 . .
C19 C15 H15B 109.5 . .
C19 C15 H15C 109.5 . .
C01Y C19 C15 134.7(17) . .
C01Y C19 H19A 103.5 . .
C01Y C19 H19B 103.5 . .
C15 C19 H19A 103.5 . .
C15 C19 H19B 103.5 . .
H19A C19 H19B 105.3 . .
C0 C27 H27A 109.5 . .
C0 C27 H27B 109.5 . .
C0 C27 H27C 109.5 . .
H27A C27 H27B 109.5 . .
H27A C27 H27C 109.5 . .
H27B C27 H27C 109.5 . .
C12 C46 H46A 109.5 . .
C12 C46 H46B 109.5 . .
C12 C46 H46C 109.5 . .
H46A C46 H46B 109.5 . .
H46A C46 H46C 109.5 . .
H46B C46 H46C 109.5 . .

loop_
_geom_bond_atom_site_label_1
_geom_bond_atom_site_label_2
_geom_bond_distance
_geom_bond_site_symmetry_2
N001 C005 1.481(5) .
N001 C008 1.237(5) .
N002 C00E 1.471(5) .
N002 C00F 1.263(5) .
N003 C00B 1.437(5) .
N003 C00O 1.306(4) .
N004 C00L 1.472(6) .
N004 C013 1.305(6) .
C005 H005 1.0000 .
C005 C009 1.532(5) .
C005 C00E 1.524(5) .
C006 H00A 0.9900 .
C006 H00B 0.9900 .
C006 C00B 1.526(6) .
C006 C00J 1.527(7) .
C007 C00A 1.413(6) .
C007 C00M 1.350(6) .
C007 C01D 1.505(5) .
C008 H008 0.9500 .
C008 C00C 1.488(6) .
C009 H00C 0.9900 .
C009 H00D 0.9900 .
C009 C00Y 1.501(6) .
C00A H00E 0.9500 .
C00A C00C 1.376(6) .
C00B H00F 1.0000 .
C00B C00L 1.502(6) .
C00C C01G 1.355(7) .
C00D C00K 1.352(6) .
C00D C00O 1.460(5) .
C00D C00S 1.406(6) .
C00E H00G 1.0000 .
C00E C00V 1.514(6) .
C00F H00H 0.9500 .
C00F C00P 1.463(6) 2_445
C00G C00I 1.373(6) .
C00G C00N 1.416(6) .
C00G C01J 1.536(6) .
C00H C00Q 1.397(6) .
C00H C00Q 1.403(6) 3_545
C00H C00U 1.535(6) 3_545
C00I H00I 0.9500 .
C00I C00W 1.377(6) .
C00J H00J 0.9900 .
C00J H00K 0.9900 .
C00J C01C 1.540(7) .
C00K H00L 0.9500 .
C00K C00R 1.429(6) .
C00L H00M 1.0000 .
C00L C01L 1.527(7) .
C00M C019 1.514(6) .
C00M C01P 1.407(6) .
C00N C010 1.406(7) .
C00N C01K 1.501(7) .
C00O H00O 0.9500 .
C00P C00F 1.463(6) 3_545
C00P C00W 1.397(6) .
C00P C010 1.338(7) .
C00Q C00H 1.403(6) 2_445
C00Q C00T 1.543(6) .
C00R C00T 1.357(6) .
C00R C00U 1.498(6) .
C00S H00S 0.9500 .
C00S C00X 1.337(6) .
C00T C00X 1.392(6) .
C00U C00H 1.535(6) 2_445
C00U C01B 1.544(7) .
C00U C01H 1.535(8) .
C00V H00N 0.9900 .
C00V H00P 0.9900 .
C00V C015 1.533(6) .
C00W H00W 0.9500 .
C00X H00X 0.9500 .
C00Y H00Q 0.9900 .
C00Y H00R 0.9900 .
C00Y C015 1.508(7) .
C00Z C019 1.399(6) .
C00Z C01E 1.528(6) .
C00Z C01M 1.427(6) .
C010 H010 0.9500 .
C011 C019 1.394(7) .
C011 C01D 1.569(6) .
C011 C01J 1.370(6) .
C012 C013 1.429(7) .
C012 C018 1.394(7) .
C012 C01X 1.384(8) .
C013 H013 0.9500 .
C014 H01A 0.9900 .
C014 H01B 0.9900 .
C014 C01I 1.478(8) .
C014 C01R 1.462(11) .
C015 H01C 0.9900 .
C015 H01D 0.9900 .
C016 H01E 0.9900 .
C016 H01F 0.9900 .
C016 C01N 1.486(9) .
C016 C01O 1.482(8) .
C017 C018 1.416(7) .
C017 C01A 1.377(6) .
C017 C01E 1.520(6) .
C018 H018 0.9500 .
C01A C01M 1.520(7) .
C01A C01U 1.409(8) .
C01B H01G 0.9900 .
C01B H01H 0.9900 .
C01B C01I 1.477(8) .
C01C H01I 0.9900 .
C01C H01J 0.9900 .
C01C C01L 1.511(8) .
C01D C01Q 1.527(7) .
C01D C01S 1.550(7) .
C01E C01V 1.587(9) .
C01E C021 1.487(10) .
C01F C01J 1.364(6) .
C01F C01K 1.533(6) .
C01F C01M 1.373(6) .
C01G H01K 0.9500 .
C01G C01P 1.378(7) .
C01H H01L 0.9900 .
C01H H01M 0.9900 .
C01H C01Z 1.487(11) .
C01I H01N 0.9900 .
C01I H01O 0.9900 .
C01K C01T 1.494(10) .
C01K C022 1.531(11) .
C01L H01P 0.9900 .
C01L H01Q 0.9900 .
C01N H01R 0.9800 .
C01N H01S 0.9800 .
C01N H01T 0.9800 .
C01O H01U 0.9900 .
C01O H01V 0.9900 .
C01O C01Q 1.502(7) .
C01P H01W 0.9500 .
C01Q H01X 0.9900 .
C01Q H01Y 0.9900 .
C01R H01Z 0.9800 .
C01R H 0.9800 .
C01R HA 0.9800 .
C01S H01 0.9900 .
C01S HB 0.9900 .
C01S C020 1.456(9) .
C01T H0AA 0.9900 .
C01T HC 0.9900 .
C01T C01W 1.328(13) .
C01U H1AA 0.9500 .
C01U C01X 1.325(9) .
C01V H2AA 0.9900 .
C01V HD 0.9900 .
C01V C01Y 1.554(13) .
C01W H3AA 0.9900 .
C01W HE 0.9900 .
C01W C0 1.545(15) .
C01X H4AA 0.9500 .
C01Y H5AA 0.9900 .
C01Y HF 0.9900 .
C01Y C19 1.489(14) .
C01Z H6AA 0.9900 .
C01Z HG 0.9900 .
C01Z C12 1.568(12) .
C020 H02A 0.9900 .
C020 H02B 0.9900 .
C020 C026 1.557(13) .
C021 H02C 0.9900 .
C021 H02D 0.9900 .
C021 C6 1.500(14) .
C022 H02E 0.9900 .
C022 H02F 0.9900 .
C022 C4 1.574(13) .
C026 H02G 0.9900 .
C026 H02H 0.9900 .
C026 C0AA 1.573(15) .
C4 H4AB 0.9900 .
C4 H4AC 0.9900 .
C4 H4BD 0.9900 .
C4 H4BE 0.9900 .
C4 C20 1.576(18) .
C4 C20A 1.68(2) .
C6 H6A 0.9900 .
C6 H6B 0.9900 .
C6 C7 1.633(14) .
C7 H7A 0.9900 .
C7 H7B 0.9900 .
C7 C9 1.535(19) .
C9 H9A 0.9800 .
C9 H9B 0.9800 .
C9 H9C 0.9800 .
C0AA H0AB 0.9800 .
C0AA H0AC 0.9800 .
C0AA H0AD 0.9800 .
C20 H20A 0.9900 .
C20 H20B 0.9900 .
C20 C1AB 1.621(19) .
C12 H12A 0.9900 .
C12 H12B 0.9900 .
C12 C46 1.575(18) .
C0 H0A 0.9900 .
C0 H0B 0.9900 .
C0 C27 1.568(15) .
C20A H20C 0.9900 .
C20A H20D 0.9900 .
C20A C1AA 1.600(17) .
C1AA H1AB 0.9800 .
C1AA H1AC 0.9800 .
C1AA H1AD 0.9800 .
C1AB H1AE 0.9800 .
C1AB H1AF 0.9800 .
C1AB H1AG 0.9800 .
C15 H15A 0.9800 .
C15 H15B 0.9800 .
C15 H15C 0.9800 .
C15 C19 1.616(16) .
C19 H19A 0.9900 .
C19 H19B 0.9900 .
C27 H27A 0.9800 .
C27 H27B 0.9800 .
C27 H27C 0.9800 .
C46 H46A 0.9800 .
C46 H46B 0.9800 .
C46 H46C 0.9800 .

loop_
_geom_torsion_atom_site_label_1
_geom_torsion_atom_site_label_2
_geom_torsion_atom_site_label_3
_geom_torsion_atom_site_label_4
_geom_torsion
_geom_torsion_site_symmetry_1
_geom_torsion_site_symmetry_2
_geom_torsion_site_symmetry_3
_geom_torsion_site_symmetry_4
N001 C005 C009 C00Y 180.0(3) . . . .
N001 C005 C00E N002 59.9(4) . . . .
N001 C005 C00E C00V -178.7(3) . . . .
N001 C008 C00C C00A -11.1(7) . . . .
N001 C008 C00C C01G 168.8(5) . . . .
N002 C00E C00V C015 178.0(3) . . . .
N003 C00B C00L N004 61.7(4) . . . .
N003 C00B C00L C01L -178.0(4) . . . .
N004 C00L C01L C01C 177.7(4) . . . .
C005 N001 C008 C00C -179.6(4) . . . .
C005 C009 C00Y C015 -59.5(5) . . . .
C005 C00E C00V C015 58.4(4) . . . .
C006 C00B C00L N004 -177.1(4) . . . .
C006 C00B C00L C01L -56.9(5) . . . .
C006 C00J C01C C01L 57.1(7) . . . .
C007 C00A C00C C008 178.9(4) . . . .
C007 C00A C00C C01G -1.0(7) . . . .
C007 C00M C019 C00Z 172.0(5) . . . .
C007 C00M C019 C011 -4.9(5) . . . .
C007 C00M C01P C01G -0.6(9) . . . .
C007 C01D C01Q C01O 55.7(5) . . . .
C007 C01D C01S C020 -54.6(6) . . . .
C008 N001 C005 C009 112.4(4) . . . .
C008 N001 C005 C00E -128.7(3) . . . .
C008 C00C C01G C01P 180.0(6) . . . .
C009 C005 C00E N002 179.1(3) . . . .
C009 C005 C00E C00V -59.4(4) . . . .
C009 C00Y C015 C00V 56.8(5) . . . .
C00A C007 C00M C019 -177.7(4) . . . .
C00A C007 C00M C01P -0.4(7) . . . .
C00A C007 C01D C011 178.7(4) . . . .
C00A C007 C01D C01Q 58.7(5) . . . .
C00A C007 C01D C01S -64.8(5) . . . .
C00A C00C C01G C01P -0.1(9) . . . .
C00B N003 C00O C00D -178.2(3) . . . .
C00B C006 C00J C01C -57.3(5) . . . .
C00B C00L C01L C01C 56.5(6) . . . .
C00C C01G C01P C00M 0.9(10) . . . .
C00D C00K C00R C00T 3.1(6) . . . .
C00D C00K C00R C00U -180.0(4) . . . .
C00D C00S C00X C00T 0.7(7) . . . .
C00E N002 C00F C00P -178.4(4) . . . 2_445
C00E C005 C009 C00Y 60.0(4) . . . .
C00E C00V C015 C00Y -56.4(5) . . . .
C00F N002 C00E C005 -112.4(4) . . . .
C00F N002 C00E C00V 126.7(4) . . . .
C00F C00P C00W C00I -178.5(5) 3_545 . . .
C00F C00P C010 C00N 178.0(4) 3_545 . . .
C00G C00I C00W C00P 3.0(8) . . . .
C00G C00N C010 C00P -2.0(8) . . . .
C00G C00N C01K C01F 1.4(6) . . . .
C00G C00N C01K C01T 120.0(5) . . . .
C00G C00N C01K C022 -118.2(5) . . . .
C00H C00Q C00T C00R -178.4(5) . . . .
C00H C00Q C00T C00R -1.2(5) 2_445 . . .
C00H C00Q C00T C00X 4.0(8) . . . .
C00H C00Q C00T C00X -178.8(5) 2_445 . . .
C00H C00U C01B C01I 42.4(6) 2_445 . . .
C00H C00U C01H C01Z -50.3(7) 2_445 . . .
C00I C00G C00N C010 4.9(7) . . . .
C00I C00G C00N C01K -174.9(5) . . . .
C00I C00G C01J C011 -10.3(9) . . . .
C00I C00G C01J C01F 172.1(6) . . . .
C00J C006 C00B N003 179.8(3) . . . .
C00J C006 C00B C00L 58.0(5) . . . .
C00J C01C C01L C00L -56.6(7) . . . .
C00K C00D C00O N003 166.4(4) . . . .
C00K C00D C00S C00X 0.3(6) . . . .
C00K C00R C00T C00Q 179.9(4) . . . .
C00K C00R C00T C00X -2.2(7) . . . .
C00K C00R C00U C00H -179.9(4) . . . 2_445
C00K C00R C00U C01B -59.8(6) . . . .
C00K C00R C00U C01H 62.8(6) . . . .
C00L N004 C013 C012 178.5(5) . . . .
C00M C007 C00A C00C 1.3(6) . . . .
C00M C007 C01D C011 -7.0(5) . . . .
C00M C007 C01D C01Q -126.9(4) . . . .
C00M C007 C01D C01S 109.6(5) . . . .
C00N C00G C00I C00W -5.3(8) . . . .
C00N C00G C01J C011 175.8(5) . . . .
C00N C00G C01J C01F -1.8(5) . . . .
C00N C01K C01T C01W -58.0(9) . . . .
C00N C01K C022 C4 50.2(7) . . . .
C00O N003 C00B C006 111.9(3) . . . .
C00O N003 C00B C00L -126.1(4) . . . .
C00O C00D C00K C00R -179.3(4) . . . .
C00O C00D C00S C00X 177.4(4) . . . .
C00Q C00H C00Q C00H 1.4(9) 3_545 . . 2_445
C00Q C00H C00Q C00T 178.3(3) 3_545 . . .
C00Q C00T C00X C00S 177.7(4) . . . .
C00R C00T C00X C00S 0.4(7) . . . .
C00R C00U C01B C01I -67.7(5) . . . .
C00R C00U C01H C01Z 56.8(7) . . . .
C00S C00D C00K C00R -2.2(6) . . . .
C00S C00D C00O N003 -10.6(5) . . . .
C00T C00R C00U C00H -3.0(5) . . . 2_445
C00T C00R C00U C01B 117.2(5) . . . .
C00T C00R C00U C01H -120.3(5) . . . .
C00U C00H C00Q C00H -176.8(3) 3_545 . . 2_445
C00U C00H C00Q C00T 0.0(8) 3_545 . . .
C00U C00R C00T C00Q 2.8(5) . . . .
C00U C00R C00T C00X -179.3(4) . . . .
C00U C01B C01I C014 -177.1(4) . . . .
C00U C01H C01Z C12 174.4(9) . . . .
C00W C00P C010 C00N -0.3(8) . . . .
C00Z C01E C01V C01Y 46.1(8) . . . .
C00Z C01E C021 C6 -36.7(9) . . . .
C010 C00N C01K C01F -178.3(5) . . . .
C010 C00N C01K C01T -59.7(8) . . . .
C010 C00N C01K C022 62.1(8) . . . .
C010 C00P C00W C00I -0.1(8) . . . .
C011 C01D C01Q C01O -54.4(5) . . . .
C011 C01D C01S C020 53.6(6) . . . .
C013 N004 C00L C00B -122.1(5) . . . .
C013 N004 C00L C01L 116.1(5) . . . .
C013 C012 C018 C017 -175.5(5) . . . .
C013 C012 C01X C01U 176.1(9) . . . .
C016 C01O C01Q C01D 178.1(4) . . . .
C017 C01A C01M C00Z -1.3(6) . . . .
C017 C01A C01M C01F 178.2(6) . . . .
C017 C01A C01U C01X 6.8(13) . . . .
C017 C01E C01V C01Y -61.2(8) . . . .
C017 C01E C021 C6 73.9(8) . . . .
C018 C012 C013 N004 -8.4(9) . . . .
C018 C012 C01X C01U 0.6(13) . . . .
C018 C017 C01A C01M 177.7(5) . . . .
C018 C017 C01A C01U -6.3(9) . . . .
C018 C017 C01E C00Z -177.2(5) . . . .
C018 C017 C01E C01V -61.3(7) . . . .
C018 C017 C01E C021 60.9(8) . . . .
C019 C00M C01P C01G 175.8(6) . . . .
C019 C00Z C01E C017 -178.9(5) . . . .
C019 C00Z C01E C01V 69.1(6) . . . .
C019 C00Z C01E C021 -63.4(8) . . . .
C019 C00Z C01M C01A 179.9(4) . . . .
C019 C00Z C01M C01F 0.4(7) . . . .
C019 C011 C01D C007 3.4(5) . . . .
C019 C011 C01D C01Q 120.0(4) . . . .
C019 C011 C01D C01S -111.2(4) . . . .
C019 C011 C01J C00G -177.3(5) . . . .
C019 C011 C01J C01F 0.0(7) . . . .
C01A C017 C018 C012 2.9(8) . . . .
C01A C017 C01E C00Z -1.6(6) . . . .
C01A C017 C01E C01V 114.3(5) . . . .
C01A C017 C01E C021 -123.5(7) . . . .
C01A C01U C01X C012 -4.1(16) . . . .
C01B C00U C01H C01Z 179.2(5) . . . .
C01D C007 C00A C00C 175.4(4) . . . .
C01D C007 C00M C019 7.7(5) . . . .
C01D C007 C00M C01P -175.0(5) . . . .
C01D C011 C019 C00M 0.6(5) . . . .
C01D C011 C019 C00Z -176.8(4) . . . .
C01D C011 C01J C00G -2.2(8) . . . .
C01D C011 C01J C01F 175.0(4) . . . .
C01D C01S C020 C026 174.8(7) . . . .
C01E C00Z C019 C00M 3.8(9) . . . .
C01E C00Z C019 C011 -179.6(5) . . . .
C01E C00Z C01M C01A 0.3(6) . . . .
C01E C00Z C01M C01F -179.3(5) . . . .
C01E C017 C018 C012 178.1(5) . . . .
C01E C017 C01A C01M 1.9(7) . . . .
C01E C017 C01A C01U 177.9(7) . . . .
C01E C01V C01Y C19 -57(2) . . . .
C01E C021 C6 C7 172.3(7) . . . .
C01F C01K C01T C01W 52.8(10) . . . .
C01F C01K C022 C4 -61.2(7) . . . .
C01H C00U C01B C01I 172.1(4) . . . .
C01H C01Z C12 C46 -29(3) . . . .
C01J C00G C00I C00W -178.6(5) . . . .
C01J C00G C00N C010 179.8(5) . . . .
C01J C00G C00N C01K 0.1(6) . . . .
C01J C011 C019 C00M 176.4(4) . . . .
C01J C011 C019 C00Z -0.9(7) . . . .
C01J C011 C01D C007 -172.0(4) . . . .
C01J C011 C01D C01Q -55.4(6) . . . .
C01J C011 C01D C01S 73.4(6) . . . .
C01J C01F C01K C00N -2.7(6) . . . .
C01J C01F C01K C01T -118.5(6) . . . .
C01J C01F C01K C022 114.0(6) . . . .
C01J C01F C01M C00Z -1.4(7) . . . .
C01J C01F C01M C01A 179.2(6) . . . .
C01K C00N C010 C00P 177.7(6) . . . .
C01K C01F C01J C00G 2.8(6) . . . .
C01K C01F C01J C011 -175.1(5) . . . .
C01K C01F C01M C00Z 174.5(5) . . . .
C01K C01F C01M C01A -4.9(10) . . . .
C01K C01T C01W C0 172.8(8) . . . .
C01K C022 C4 C20 -145.3(10) . . . .
C01K C022 C4 C20A 153.3(8) . . . .
C01M C00Z C019 C00M -175.9(5) . . . .
C01M C00Z C019 C011 0.8(7) . . . .
C01M C00Z C01E C017 0.8(5) . . . .
C01M C00Z C01E C01V -111.2(5) . . . .
C01M C00Z C01E C021 116.3(6) . . . .
C01M C01A C01U C01X -178.3(8) . . . .
C01M C01F C01J C00G 179.1(4) . . . .
C01M C01F C01J C011 1.2(7) . . . .
C01M C01F C01K C00N -178.8(5) . . . .
C01M C01F C01K C01T 65.4(8) . . . .
C01M C01F C01K C022 -62.1(7) . . . .
C01N C016 C01O C01Q 175.7(5) . . . .
C01P C00M C019 C00Z -4.7(10) . . . .
C01P C00M C019 C011 178.3(6) . . . .
C01Q C01D C01S C020 -176.6(5) . . . .
C01R C014 C01I C01B 179.8(6) . . . .
C01S C01D C01Q C01O 177.1(4) . . . .
C01S C020 C026 C0AA 177.9(10) . . . .
C01T C01K C022 C4 170.5(6) . . . .
C01T C01W C0 C27 -162.1(19) . . . .
C01U C01A C01M C00Z -176.5(8) . . . .
C01U C01A C01M C01F 2.9(12) . . . .
C01V C01E C021 C6 -168.3(7) . . . .
C01V C01Y C19 C15 178(2) . . . .
C01X C012 C013 N004 176.2(7) . . . .
C01X C012 C018 C017 0.1(9) . . . .
C021 C01E C01V C01Y -179.9(7) . . . .
C021 C6 C7 C9 -167.4(14) . . . .
C022 C01K C01T C01W -178.5(8) . . . .
C022 C4 C20 C1AB 72(3) . . . .
C022 C4 C20A C1AA -80.7(19) . . . .
C20 C4 C20A C1AA -179(3) . . . .
C20A C4 C20 C1AB 177(3) . . . .

loop_
_smtbx_masks_void_nr
_smtbx_masks_void_average_x
_smtbx_masks_void_average_y
_smtbx_masks_void_average_z
_smtbx_masks_void_volume
_smtbx_masks_void_count_electrons
1 -0.496 -0.967 -0.044 10434.6 2687.8
2 0.000 0.000 0.199 19.9 6.4
3 0.000 0.000 0.378 18.3 0.0
4 0.333 0.667 0.865 19.9 6.4
5 0.333 0.667 0.045 18.3 0.0
6 0.667 0.333 0.532 19.9 6.4
7 0.667 0.333 0.712 18.3 0.0
